data_1567822
loop_
_publ_author_name
'Rit, Arnab'
'Illam, Praseetha Mathoor'
'Tiwari, Chandra Shekhar'

_publ_section_title
;
 Towards New Coordination Modes of 1,2,3-Triazolylidene: Controlled by the
 Nature of 1st Metalation in a Heteroditopic Bis-NHC Ligand
;
_journal_name_full 'Chemical Science'
_journal_paper_doi 10.1039/D2SC05024B
_journal_year 2022
_chemical_formula_moiety 'C20 H23 Br2 N6 Pd, Br [+ solvent]'
_chemical_formula_sum 'C20 H23 Br3 N6 Pd'
_chemical_formula_weight 693.57
_space_group_crystal_system monoclinic
_space_group_IT_number 15
_space_group_name_Hall '-C 2yc'
_space_group_name_H-M_alt 'C 1 2/c 1'
_atom_sites_solution_hydrogens geom
_audit_creation_method SHELXL-2018/3
_audit_update_record
;
2022-05-31 deposited with the CCDC.	2022-10-21 downloaded from the CCDC.
;
_cell_angle_alpha 90
_cell_angle_beta 96.656(2)
_cell_angle_gamma 90
_cell_formula_units_Z 8
_cell_length_a 19.5000(9)
_cell_length_b 11.2281(5)
_cell_length_c 23.8483(10)
_cell_measurement_reflns_used 3785
_cell_measurement_temperature 293(2)
_cell_measurement_theta_max 24.44
_cell_measurement_theta_min 2.63
_cell_volume 5186.3(4)
_computing_cell_refinement 'Bruker SAINT'
_computing_data_collection 'Bruker APEX2'
_computing_data_reduction 'Bruker SAINT'
_computing_structure_refinement 'SHELXL-2018/3 (Sheldrick, 2018)'
_computing_structure_solution 'SHELXT 2018/2 (Sheldrick, 2018)'
_diffrn_ambient_temperature 293(2)
_diffrn_measured_fraction_theta_full 1.000
_diffrn_measured_fraction_theta_max 1.000
_diffrn_measurement_device_type 'Bruker Kappa Apex2 CCD'
_diffrn_measurement_method '\w and \f sacn'
_diffrn_radiation_type MoK\a
_diffrn_radiation_wavelength 0.71073
_diffrn_reflns_av_R_equivalents 0.0462
_diffrn_reflns_av_unetI/netI 0.0563
_diffrn_reflns_Laue_measured_fraction_full 1.000
_diffrn_reflns_Laue_measured_fraction_max 1.000
_diffrn_reflns_limit_h_max 23
_diffrn_reflns_limit_h_min -23
_diffrn_reflns_limit_k_max 12
_diffrn_reflns_limit_k_min -13
_diffrn_reflns_limit_l_max 28
_diffrn_reflns_limit_l_min -24
_diffrn_reflns_number 15547
_diffrn_reflns_point_group_measured_fraction_full 1.000
_diffrn_reflns_point_group_measured_fraction_max 1.000
_diffrn_reflns_theta_full 24.946
_diffrn_reflns_theta_max 24.946
_diffrn_reflns_theta_min 1.719
_diffrn_source 'fine focus sealed tube'
_exptl_absorpt_coefficient_mu 5.356
_exptl_absorpt_correction_T_max 0.7451
_exptl_absorpt_correction_T_min 0.4928
_exptl_absorpt_correction_type multi-scan
_exptl_absorpt_process_details 'SADABS (BRuker)'
_exptl_crystal_colour colourless
_exptl_crystal_density_diffrn 1.777
_exptl_crystal_description BLock
_exptl_crystal_F_000 2688
_exptl_crystal_size_max 0.200
_exptl_crystal_size_mid 0.150
_exptl_crystal_size_min 0.100
_refine_diff_density_max 0.728
_refine_diff_density_min -0.527
_refine_diff_density_rms 0.106
_refine_ls_extinction_method none
_refine_ls_goodness_of_fit_ref 1.010
_refine_ls_hydrogen_treatment constr
_refine_ls_matrix_type full
_refine_ls_number_parameters 293
_refine_ls_number_reflns 4548
_refine_ls_number_restraints 63
_refine_ls_restrained_S_all 1.010
_refine_ls_R_factor_all 0.0696
_refine_ls_R_factor_gt 0.0399
_refine_ls_shift/su_max 0.001
_refine_ls_shift/su_mean 0.000
_refine_ls_structure_factor_coef Fsqd
_refine_ls_weighting_details 'w=1/[\s^2^(Fo^2^)+(0.0431P)^2^+4.5068P] where P=(Fo^2^+2Fc^2^)/3'
_refine_ls_weighting_scheme calc
_refine_ls_wR_factor_gt 0.0830
_refine_ls_wR_factor_ref 0.0923
_reflns_Friedel_coverage 0.000
_reflns_number_gt 3251
_reflns_number_total 4548
_reflns_threshold_expression 'I > 2\s(I)'
_cod_data_source_file d2sc05024b2.cif
_cod_data_source_block shelx
_cod_original_sg_symbol_H-M 'C 2/c'
_cod_database_code 1567822
_shelx_shelxl_version_number 2018/3
_shelx_space_group_comment
;
The symmetry employed for this shelxl refinement is uniquely defined
by the following loop, which should always be used as a source of
symmetry information in preference to the above space-group names.
They are only intended as comments.
;
_shelx_estimated_absorpt_t_min 0.414
_shelx_estimated_absorpt_t_max 0.616

loop_
_space_group_symop_operation_xyz
'x, y, z'
'-x, y, -z+1/2'
'x+1/2, y+1/2, z'
'-x+1/2, y+1/2, -z+1/2'
'-x, -y, -z'
'x, -y, z-1/2'
'-x+1/2, -y+1/2, -z'
'x+1/2, -y+1/2, z-1/2'

loop_
_atom_site_label
_atom_site_type_symbol
_atom_site_fract_x
_atom_site_fract_y
_atom_site_fract_z
_atom_site_U_iso_or_equiv
_atom_site_adp_type
_atom_site_occupancy
_atom_site_site_symmetry_order
_atom_site_calc_flag
_atom_site_refinement_flags_posn
_atom_site_refinement_flags_adp
_atom_site_refinement_flags_occupancy
_atom_site_disorder_assembly
_atom_site_disorder_group
Pd1 Pd 0.41971(2) 0.41122(3) 0.65528(2) 0.02711(13) Uani 1 1 d . . . . .
C1 C 0.2972(3) 0.5078(5) 0.7030(2) 0.0486(16) Uani 1 1 d . . . . .
H1 H 0.274997 0.462576 0.673631 0.058 Uiso 1 1 calc R U . . .
C2 C 0.2578(3) 0.5752(6) 0.7359(3) 0.0606(19) Uani 1 1 d . . . . .
H2 H 0.209855 0.575781 0.728744 0.073 Uiso 1 1 calc R U . . .
C3 C 0.2907(4) 0.6405(6) 0.7790(3) 0.0618(19) Uani 1 1 d . . . . .
H3 H 0.265320 0.686924 0.801419 0.074 Uiso 1 1 calc R U . . .
C4 C 0.3607(3) 0.6380(5) 0.7893(2) 0.0515(17) Uani 1 1 d . . . . .
H4 H 0.383743 0.681782 0.818794 0.062 Uiso 1 1 calc R U . . .
C5 C 0.3968(3) 0.5689(5) 0.7548(2) 0.0389(14) Uani 1 1 d . . . . .
H5 H 0.444708 0.566429 0.761782 0.047 Uiso 1 1 calc R U . . .
C6 C 0.4644(3) 0.3248(4) 0.59788(19) 0.0291(12) Uani 1 1 d . . . . .
C7 C 0.5391(3) 0.2207(5) 0.5527(2) 0.0480(16) Uani 1 1 d . . . . .
H7 H 0.578203 0.177985 0.546179 0.058 Uiso 1 1 calc R U . . .
C8 C 0.4861(3) 0.2522(5) 0.5140(2) 0.0415(15) Uani 1 1 d . . . . .
H8 H 0.481486 0.234672 0.475608 0.050 Uiso 1 1 calc R U . . .
C9 C 0.3751(3) 0.3600(4) 0.5169(2) 0.0298(12) Uani 1 1 d . . . . .
C10 C 0.3696(3) 0.4051(5) 0.4626(2) 0.0395(14) Uani 1 1 d . . . . .
H10 H 0.408287 0.408879 0.443288 0.047 Uiso 1 1 calc R U . . .
C11 C 0.3070(3) 0.4443(5) 0.4375(2) 0.0407(14) Uani 1 1 d . . . . .
H11 H 0.303004 0.474427 0.400923 0.049 Uiso 1 1 calc R U . . .
C12 C 0.2497(3) 0.4390(4) 0.4664(2) 0.0308(12) Uani 1 1 d . . . . .
C13 C 0.2544(3) 0.3930(4) 0.5199(2) 0.0337(13) Uani 1 1 d . . . . .
H13 H 0.215693 0.390014 0.539281 0.040 Uiso 1 1 calc R U . . .
C14 C 0.3172(3) 0.3512(5) 0.5449(2) 0.0309(12) Uani 1 1 d . . . . .
H14 H 0.320568 0.317047 0.580611 0.037 Uiso 1 1 calc R U . . .
C15 C 0.1215(3) 0.4780(5) 0.4591(3) 0.0485(16) Uani 1 1 d . . . . .
H15 H 0.111024 0.448679 0.493589 0.058 Uiso 1 1 calc R U . . .
C16 C 0.0778(4) 0.5272(6) 0.4178(3) 0.064(2) Uani 1 1 d . . . . .
H16 H 0.030573 0.538388 0.417611 0.077 Uiso 1 1 calc R U . . .
C17 C 0.1074(8) 0.6286(15) 0.3215(5) 0.046(4) Uani 0.498(14) 1 d D U P A 1
H17A H 0.109653 0.712935 0.330285 0.055 Uiso 0.498(14) 1 calc R U P A 1
H17B H 0.145044 0.609977 0.299737 0.055 Uiso 0.498(14) 1 calc R U P A 1
C18 C 0.0399(8) 0.6020(14) 0.2865(6) 0.090(6) Uani 0.498(14) 1 d D U P A 1
H18A H 0.036879 0.518217 0.278649 0.136 Uiso 0.498(14) 1 calc R U P A 1
H18B H 0.037358 0.645528 0.251710 0.136 Uiso 0.498(14) 1 calc R U P A 1
H18C H 0.002446 0.625335 0.306940 0.136 Uiso 0.498(14) 1 calc R U P A 1
C17' C 0.0740(8) 0.5923(17) 0.3243(6) 0.070(5) Uani 0.502(14) 1 d D U P A 2
H17C H 0.045458 0.661183 0.329613 0.084 Uiso 0.502(14) 1 calc R U P A 2
H17D H 0.045461 0.527516 0.307906 0.084 Uiso 0.502(14) 1 calc R U P A 2
C18' C 0.1311(9) 0.6206(19) 0.2911(7) 0.096(6) Uani 0.502(14) 1 d D U P A 2
H18D H 0.157315 0.686041 0.308293 0.144 Uiso 0.502(14) 1 calc R U P A 2
H18E H 0.112634 0.641871 0.253345 0.144 Uiso 0.502(14) 1 calc R U P A 2
H18F H 0.160500 0.552254 0.289970 0.144 Uiso 0.502(14) 1 calc R U P A 2
C19 C 0.5687(3) 0.2498(5) 0.6574(2) 0.0377(14) Uani 1 1 d . . . . .
H19A H 0.580612 0.166283 0.662544 0.045 Uiso 1 1 calc R U . . .
H19B H 0.544138 0.274126 0.688634 0.045 Uiso 1 1 calc R U . . .
C20 C 0.6335(3) 0.3216(6) 0.6582(2) 0.0558(17) Uani 1 1 d . . . . .
H20A H 0.660648 0.291390 0.630225 0.084 Uiso 1 1 calc R U . . .
H20B H 0.659551 0.316256 0.694799 0.084 Uiso 1 1 calc R U . . .
H20C H 0.621858 0.403374 0.649976 0.084 Uiso 1 1 calc R U . . .
N1 N 0.1163(3) 0.5567(5) 0.3769(2) 0.0605(16) Uani 1 1 d D . . . .
N2 N 0.1820(3) 0.5296(4) 0.38880(19) 0.0487(13) Uani 1 1 d . . . . .
N3 N 0.1841(2) 0.4803(4) 0.43977(18) 0.0348(11) Uani 1 1 d . . . . .
N4 N 0.4399(2) 0.3157(4) 0.54235(16) 0.0311(10) Uani 1 1 d . . . . .
N5 N 0.5235(2) 0.2648(4) 0.60418(16) 0.0358(11) Uani 1 1 d . . . . .
N6 N 0.3657(2) 0.5058(4) 0.71216(18) 0.0325(11) Uani 1 1 d . . . . .
Br1 Br 0.38189(3) 0.22092(5) 0.68890(2) 0.04358(18) Uani 1 1 d . . . . .
Br2 Br 0.46568(3) 0.59428(5) 0.62075(3) 0.04820(19) Uani 1 1 d . . . . .
Br3 Br 0.11037(3) 0.41883(5) 0.61145(2) 0.04571(18) Uani 1 1 d . . . . .

loop_
_atom_site_aniso_label
_atom_site_aniso_U_11
_atom_site_aniso_U_22
_atom_site_aniso_U_33
_atom_site_aniso_U_23
_atom_site_aniso_U_13
_atom_site_aniso_U_12
Pd1 0.0225(2) 0.0350(2) 0.0249(2) -0.00376(18) 0.00732(16) 0.00140(18)
C1 0.033(4) 0.065(4) 0.048(4) -0.011(3) 0.006(3) 0.006(3)
C2 0.031(4) 0.084(5) 0.069(5) -0.012(4) 0.014(3) 0.012(4)
C3 0.050(5) 0.077(5) 0.063(4) -0.010(4) 0.028(4) 0.021(4)
C4 0.054(5) 0.059(4) 0.044(4) -0.019(3) 0.015(3) 0.008(3)
C5 0.031(3) 0.048(4) 0.038(3) -0.015(3) 0.007(3) -0.001(3)
C6 0.029(3) 0.035(3) 0.025(3) 0.001(2) 0.007(2) 0.004(3)
C7 0.042(4) 0.066(4) 0.039(3) -0.008(3) 0.017(3) 0.021(3)
C8 0.037(4) 0.062(4) 0.027(3) -0.008(3) 0.008(3) 0.013(3)
C9 0.027(3) 0.037(3) 0.028(3) -0.006(2) 0.010(2) 0.004(2)
C10 0.027(3) 0.063(4) 0.031(3) 0.006(3) 0.013(3) 0.010(3)
C11 0.041(4) 0.055(4) 0.027(3) 0.007(3) 0.006(3) 0.007(3)
C12 0.025(3) 0.029(3) 0.037(3) -0.001(2) 0.001(2) 0.001(2)
C13 0.024(3) 0.044(3) 0.033(3) -0.010(3) 0.004(2) -0.002(3)
C14 0.029(3) 0.041(3) 0.022(3) 0.003(2) 0.001(2) 0.000(3)
C15 0.027(4) 0.061(4) 0.058(4) -0.016(3) 0.004(3) 0.005(3)
C16 0.038(4) 0.070(5) 0.077(5) -0.039(4) -0.022(4) 0.028(4)
C17 0.029(9) 0.067(9) 0.037(7) -0.004(7) -0.020(7) 0.012(7)
C18 0.105(12) 0.092(11) 0.062(9) 0.031(8) -0.046(9) -0.018(9)
C17' 0.057(11) 0.082(10) 0.068(9) -0.006(8) -0.011(9) 0.010(8)
C18' 0.094(13) 0.125(12) 0.060(10) 0.067(10) -0.025(9) -0.002(10)
C19 0.032(3) 0.049(3) 0.031(3) 0.004(3) 0.001(2) 0.009(3)
C20 0.052(4) 0.074(5) 0.041(3) -0.007(3) 0.003(3) -0.010(4)
N1 0.064(4) 0.063(4) 0.048(3) -0.021(3) -0.022(3) 0.033(3)
N2 0.054(4) 0.049(3) 0.039(3) -0.008(2) -0.011(3) 0.023(3)
N3 0.032(3) 0.037(3) 0.033(3) -0.008(2) -0.010(2) 0.007(2)
N4 0.023(3) 0.044(3) 0.027(2) 0.000(2) 0.0067(19) 0.009(2)
N5 0.031(3) 0.051(3) 0.025(2) -0.002(2) 0.002(2) 0.010(2)
N6 0.026(3) 0.035(3) 0.038(3) -0.002(2) 0.012(2) 0.003(2)
Br1 0.0502(4) 0.0440(4) 0.0389(3) 0.0006(3) 0.0151(3) -0.0057(3)
Br2 0.0479(4) 0.0420(4) 0.0587(4) 0.0010(3) 0.0231(3) -0.0056(3)
Br3 0.0402(4) 0.0549(4) 0.0421(3) 0.0023(3) 0.0050(3) 0.0113(3)

loop_
_atom_type_symbol
_atom_type_description
_atom_type_scat_dispersion_real
_atom_type_scat_dispersion_imag
_atom_type_scat_source
C C 0.0033 0.0016 'International Tables Vol C Tables 4.2.6.8 and 6.1.1.4'
H H 0.0000 0.0000 'International Tables Vol C Tables 4.2.6.8 and 6.1.1.4'
N N 0.0061 0.0033 'International Tables Vol C Tables 4.2.6.8 and 6.1.1.4'
Br Br -0.2901 2.4595 'International Tables Vol C Tables 4.2.6.8 and 6.1.1.4'
Pd Pd -0.9988 1.0072 'International Tables Vol C Tables 4.2.6.8 and 6.1.1.4'

loop_
_geom_angle_atom_site_label_1
_geom_angle_atom_site_label_2
_geom_angle_atom_site_label_3
_geom_angle
_geom_angle_site_symmetry_1
_geom_angle_site_symmetry_3
_geom_angle_publ_flag
C6 Pd1 N6 175.78(19) . . ?
C6 Pd1 Br2 88.31(15) . . ?
N6 Pd1 Br2 91.35(12) . . ?
C6 Pd1 Br1 88.39(15) . . ?
N6 Pd1 Br1 92.15(11) . . ?
Br2 Pd1 Br1 175.70(3) . . ?
N6 C1 C2 121.9(6) . . ?
N6 C1 H1 119.0 . . ?
C2 C1 H1 119.0 . . ?
C3 C2 C1 118.5(6) . . ?
C3 C2 H2 120.7 . . ?
C1 C2 H2 120.7 . . ?
C4 C3 C2 120.1(6) . . ?
C4 C3 H3 119.9 . . ?
C2 C3 H3 119.9 . . ?
C3 C4 C5 118.3(6) . . ?
C3 C4 H4 120.8 . . ?
C5 C4 H4 120.8 . . ?
N6 C5 C4 122.5(5) . . ?
N6 C5 H5 118.8 . . ?
C4 C5 H5 118.8 . . ?
N5 C6 N4 106.0(4) . . ?
N5 C6 Pd1 128.4(4) . . ?
N4 C6 Pd1 125.6(4) . . ?
C8 C7 N5 106.5(5) . . ?
C8 C7 H7 126.8 . . ?
N5 C7 H7 126.8 . . ?
C7 C8 N4 106.8(4) . . ?
C7 C8 H8 126.6 . . ?
N4 C8 H8 126.6 . . ?
C14 C9 C10 120.0(5) . . ?
C14 C9 N4 120.1(4) . . ?
C10 C9 N4 119.7(5) . . ?
C11 C10 C9 119.8(5) . . ?
C11 C10 H10 120.1 . . ?
C9 C10 H10 120.1 . . ?
C10 C11 C12 120.0(5) . . ?
C10 C11 H11 120.0 . . ?
C12 C11 H11 120.0 . . ?
C13 C12 C11 120.7(5) . . ?
C13 C12 N3 119.6(5) . . ?
C11 C12 N3 119.7(5) . . ?
C12 C13 C14 119.4(5) . . ?
C12 C13 H13 120.3 . . ?
C14 C13 H13 120.3 . . ?
C9 C14 C13 120.1(5) . . ?
C9 C14 H14 120.0 . . ?
C13 C14 H14 120.0 . . ?
C16 C15 N3 105.1(6) . . ?
C16 C15 H15 127.4 . . ?
N3 C15 H15 127.4 . . ?
N1 C16 C15 106.0(6) . . ?
N1 C16 H16 127.0 . . ?
C15 C16 H16 127.0 . . ?
C18 C17 N1 112.1(12) . . ?
C18 C17 H17A 109.2 . . ?
N1 C17 H17A 109.2 . . ?
C18 C17 H17B 109.2 . . ?
N1 C17 H17B 109.2 . . ?
H17A C17 H17B 107.9 . . ?
C17 C18 H18A 109.5 . . ?
C17 C18 H18B 109.5 . . ?
H18A C18 H18B 109.5 . . ?
C17 C18 H18C 109.5 . . ?
H18A C18 H18C 109.5 . . ?
H18B C18 H18C 109.5 . . ?
N1 C17' C18' 97.6(11) . . ?
N1 C17' H17C 112.2 . . ?
C18' C17' H17C 112.2 . . ?
N1 C17' H17D 112.2 . . ?
C18' C17' H17D 112.2 . . ?
H17C C17' H17D 109.8 . . ?
C17' C18' H18D 109.5 . . ?
C17' C18' H18E 109.5 . . ?
H18D C18' H18E 109.5 . . ?
C17' C18' H18F 109.5 . . ?
H18D C18' H18F 109.5 . . ?
H18E C18' H18F 109.5 . . ?
N5 C19 C20 111.6(4) . . ?
N5 C19 H19A 109.3 . . ?
C20 C19 H19A 109.3 . . ?
N5 C19 H19B 109.3 . . ?
C20 C19 H19B 109.3 . . ?
H19A C19 H19B 108.0 . . ?
C19 C20 H20A 109.5 . . ?
C19 C20 H20B 109.5 . . ?
H20A C20 H20B 109.5 . . ?
C19 C20 H20C 109.5 . . ?
H20A C20 H20C 109.5 . . ?
H20B C20 H20C 109.5 . . ?
N2 N1 C16 113.5(5) . . ?
N2 N1 C17' 133.0(9) . . ?
C16 N1 C17' 112.4(9) . . ?
N2 N1 C17 108.5(8) . . ?
C16 N1 C17 137.5(8) . . ?
N1 N2 N3 102.7(5) . . ?
N2 N3 C15 112.7(5) . . ?
N2 N3 C12 118.0(5) . . ?
C15 N3 C12 129.3(5) . . ?
C6 N4 C8 109.9(4) . . ?
C6 N4 C9 125.7(4) . . ?
C8 N4 C9 124.4(4) . . ?
C6 N5 C7 110.8(4) . . ?
C6 N5 C19 125.6(4) . . ?
C7 N5 C19 123.6(4) . . ?
C5 N6 C1 118.6(5) . . ?
C5 N6 Pd1 123.1(4) . . ?
C1 N6 Pd1 118.2(4) . . ?

loop_
_geom_bond_atom_site_label_1
_geom_bond_atom_site_label_2
_geom_bond_distance
_geom_bond_site_symmetry_2
_geom_bond_publ_flag
Pd1 C6 1.962(5) . ?
Pd1 N6 2.100(4) . ?
Pd1 Br2 2.4242(7) . ?
Pd1 Br1 2.4269(7) . ?
C1 N6 1.329(7) . ?
C1 C2 1.385(8) . ?
C1 H1 0.9300 . ?
C2 C3 1.362(9) . ?
C2 H2 0.9300 . ?
C3 C4 1.358(9) . ?
C3 H3 0.9300 . ?
C4 C5 1.381(7) . ?
C4 H4 0.9300 . ?
C5 N6 1.328(6) . ?
C5 H5 0.9300 . ?
C6 N5 1.329(6) . ?
C6 N4 1.359(6) . ?
C7 C8 1.351(7) . ?
C7 N5 1.389(6) . ?
C7 H7 0.9300 . ?
C8 N4 1.385(6) . ?
C8 H8 0.9300 . ?
C9 C14 1.380(7) . ?
C9 C10 1.381(7) . ?
C9 N4 1.427(6) . ?
C10 C11 1.369(7) . ?
C10 H10 0.9300 . ?
C11 C12 1.381(7) . ?
C11 H11 0.9300 . ?
C12 C13 1.370(7) . ?
C12 N3 1.437(6) . ?
C13 C14 1.381(7) . ?
C13 H13 0.9300 . ?
C14 H14 0.9300 . ?
C15 C16 1.345(8) . ?
C15 N3 1.354(7) . ?
C15 H15 0.9300 . ?
C16 N1 1.339(8) . ?
C16 H16 0.9300 . ?
C17 C18 1.503(15) . ?
C17 N1 1.540(13) . ?
C17 H17A 0.9700 . ?
C17 H17B 0.9700 . ?
C18 H18A 0.9600 . ?
C18 H18B 0.9600 . ?
C18 H18C 0.9600 . ?
C17' N1 1.474(14) . ?
C17' C18' 1.474(16) . ?
C17' H17C 0.9700 . ?
C17' H17D 0.9700 . ?
C18' H18D 0.9600 . ?
C18' H18E 0.9600 . ?
C18' H18F 0.9600 . ?
C19 N5 1.469(6) . ?
C19 C20 1.497(8) . ?
C19 H19A 0.9700 . ?
C19 H19B 0.9700 . ?
C20 H20A 0.9600 . ?
C20 H20B 0.9600 . ?
C20 H20C 0.9600 . ?
N1 N2 1.315(7) . ?
N2 N3 1.332(6) . ?

loop_
_geom_torsion_atom_site_label_1
_geom_torsion_atom_site_label_2
_geom_torsion_atom_site_label_3
_geom_torsion_atom_site_label_4
_geom_torsion
_geom_torsion_site_symmetry_1
_geom_torsion_site_symmetry_2
_geom_torsion_site_symmetry_3
_geom_torsion_site_symmetry_4
_geom_torsion_publ_flag
N6 C1 C2 C3 -0.4(9) . . . . ?
C1 C2 C3 C4 -0.5(10) . . . . ?
C2 C3 C4 C5 0.5(10) . . . . ?
C3 C4 C5 N6 0.4(9) . . . . ?
N5 C7 C8 N4 0.6(7) . . . . ?
C14 C9 C10 C11 1.9(8) . . . . ?
N4 C9 C10 C11 178.0(5) . . . . ?
C9 C10 C11 C12 0.3(8) . . . . ?
C10 C11 C12 C13 -1.1(8) . . . . ?
C10 C11 C12 N3 180.0(5) . . . . ?
C11 C12 C13 C14 -0.3(7) . . . . ?
N3 C12 C13 C14 178.6(4) . . . . ?
C10 C9 C14 C13 -3.3(8) . . . . ?
N4 C9 C14 C13 -179.4(4) . . . . ?
C12 C13 C14 C9 2.5(7) . . . . ?
N3 C15 C16 N1 -0.6(7) . . . . ?
C15 C16 N1 N2 0.3(7) . . . . ?
C15 C16 N1 C17' 169.8(9) . . . . ?
C15 C16 N1 C17 -170.1(10) . . . . ?
C18' C17' N1 N2 -15(2) . . . . ?
C18' C17' N1 C16 178.5(12) . . . . ?
C18 C17 N1 N2 145.3(12) . . . . ?
C18 C17 N1 C16 -44.0(19) . . . . ?
C16 N1 N2 N3 0.2(6) . . . . ?
C17' N1 N2 N3 -166.6(12) . . . . ?
C17 N1 N2 N3 173.3(7) . . . . ?
N1 N2 N3 C15 -0.5(6) . . . . ?
N1 N2 N3 C12 180.0(4) . . . . ?
C16 C15 N3 N2 0.7(6) . . . . ?
C16 C15 N3 C12 -179.9(5) . . . . ?
C13 C12 N3 N2 176.9(4) . . . . ?
C11 C12 N3 N2 -4.2(7) . . . . ?
C13 C12 N3 C15 -2.4(8) . . . . ?
C11 C12 N3 C15 176.5(5) . . . . ?
N5 C6 N4 C8 -2.0(6) . . . . ?
Pd1 C6 N4 C8 177.7(4) . . . . ?
N5 C6 N4 C9 175.6(5) . . . . ?
Pd1 C6 N4 C9 -4.8(7) . . . . ?
C7 C8 N4 C6 0.8(6) . . . . ?
C7 C8 N4 C9 -176.8(5) . . . . ?
C14 C9 N4 C6 -39.2(7) . . . . ?
C10 C9 N4 C6 144.8(5) . . . . ?
C14 C9 N4 C8 138.0(5) . . . . ?
C10 C9 N4 C8 -38.1(8) . . . . ?
N4 C6 N5 C7 2.4(6) . . . . ?
Pd1 C6 N5 C7 -177.2(4) . . . . ?
N4 C6 N5 C19 -179.9(5) . . . . ?
Pd1 C6 N5 C19 0.5(8) . . . . ?
C8 C7 N5 C6 -1.9(7) . . . . ?
C8 C7 N5 C19 -179.7(5) . . . . ?
C20 C19 N5 C6 -108.0(6) . . . . ?
C20 C19 N5 C7 69.5(7) . . . . ?
C4 C5 N6 C1 -1.3(8) . . . . ?
C4 C5 N6 Pd1 174.9(4) . . . . ?
C2 C1 N6 C5 1.2(8) . . . . ?
C2 C1 N6 Pd1 -175.1(5) . . . . ?
